data_4080758
loop_
_publ_author_name
'Beck, Robert'
'Johnson, Samuel A.'

_publ_section_title
;
 Dinuclear Ni(I)---Ni(I) Complexes with Syn-Facial Bridging Ligands from
 Ni(I) Precursors or Ni(II)/Ni(0) Comproportionation
;
_journal_issue 10
_journal_name_full Organometallics
_journal_page_first 2944
_journal_paper_doi 10.1021/om4001633
_journal_volume 32
_journal_year 2013
_chemical_formula_moiety 'C18 H28 Cl Ni P'
_chemical_formula_sum 'C18 H28 Cl Ni P'
_chemical_formula_weight 369.53
_chemical_name_systematic
;
 ? 
;
_space_group_crystal_system monoclinic
_space_group_IT_number 14
_space_group_name_Hall '-P 2ybc'
_space_group_name_H-M_alt 'P 1 21/c 1'
_symmetry_space_group_name_Hall '-P 2ybc'
_symmetry_space_group_name_H-M 'P 1 21/c 1'
_atom_sites_solution_hydrogens geom
_atom_sites_solution_primary direct
_atom_sites_solution_secondary difmap
_audit_creation_date 2012-04-18
_audit_creation_method
;
  Olex2 1.1
  (compiled 2011.11.01 svn.r2039, GUI svn.r3906)
;
_cell_angle_alpha 90.00
_cell_angle_beta 107.60(3)
_cell_angle_gamma 90.00
_cell_formula_units_Z 8
_cell_length_a 14.641(3)
_cell_length_b 16.122(3)
_cell_length_c 16.613(3)
_cell_measurement_temperature 173(2)
_cell_volume 3737.8(14)
_computing_molecular_graphics
;
O. V. Dolomanov, L. J. Bourhis, R. J. Gildea, J. A. K. Howard and H. Puschmann,
OLEX2: a complete structure solution, refinement and analysis program.
J. Appl. Cryst. (2009). 42, 339-341.
;
_computing_publication_material
;
O. V. Dolomanov, L. J. Bourhis, R. J. Gildea, J. A. K. Howard and H. Puschmann,
OLEX2: a complete structure solution, refinement and analysis program.
J. Appl. Cryst. (2009). 42, 339-341.
;
_computing_structure_refinement
;
XL, G.M. Sheldrick, Acta Cryst.
(2008). A64, 112-122
;
_computing_structure_solution 'SHELXS-97 (Sheldrick, 2008)'
_diffrn_ambient_temperature 173.15
_diffrn_measured_fraction_theta_full 1.000
_diffrn_measured_fraction_theta_max 1.000
_diffrn_measurement_device_type 'CCD area detector'
_diffrn_measurement_method 'phi and omega scans'
_diffrn_radiation_monochromator graphite
_diffrn_radiation_type MoK\a
_diffrn_radiation_wavelength 0.71073
_diffrn_reflns_av_R_equivalents 0.0874
_diffrn_reflns_av_unetI/netI 0.0702
_diffrn_reflns_limit_h_max 18
_diffrn_reflns_limit_h_min -18
_diffrn_reflns_limit_k_max 20
_diffrn_reflns_limit_k_min -20
_diffrn_reflns_limit_l_max 20
_diffrn_reflns_limit_l_min -20
_diffrn_reflns_number 39692
_diffrn_reflns_theta_full 26.37
_diffrn_reflns_theta_max 26.37
_diffrn_reflns_theta_min 1.46
_diffrn_source 'fine-focus sealed tube'
_exptl_absorpt_coefficient_mu 1.259
_exptl_absorpt_correction_T_max 0.9397
_exptl_absorpt_correction_T_min 0.8434
_exptl_absorpt_correction_type multi-scan
_exptl_absorpt_process_details 'SADABS BRUKER'
_exptl_crystal_colour red
_exptl_crystal_density_diffrn 1.313
_exptl_crystal_density_method 'not measured'
_exptl_crystal_description plates
_exptl_crystal_F_000 1568
_exptl_crystal_size_max 0.14
_exptl_crystal_size_mid 0.10
_exptl_crystal_size_min 0.05
_refine_diff_density_max 0.610
_refine_diff_density_min -0.324
_refine_diff_density_rms 0.086
_refine_ls_extinction_method none
_refine_ls_goodness_of_fit_ref 1.010
_refine_ls_hydrogen_treatment mixed
_refine_ls_matrix_type full
_refine_ls_number_parameters 415
_refine_ls_number_reflns 7656
_refine_ls_number_restraints 0
_refine_ls_restrained_S_all 1.010
_refine_ls_R_factor_all 0.0959
_refine_ls_R_factor_gt 0.0533
_refine_ls_shift/su_max 0.001
_refine_ls_shift/su_mean 0.000
_refine_ls_structure_factor_coef Fsqd
_refine_ls_weighting_details 'calc w=1/[\s^2^(Fo^2^)+(0.0484P)^2^+1.0326P] where P=(Fo^2^+2Fc^2^)/3'
_refine_ls_weighting_scheme calc
_refine_ls_wR_factor_gt 0.1013
_refine_ls_wR_factor_ref 0.1207
_reflns_number_gt 5003
_reflns_number_total 7656
_reflns_threshold_expression >2sigma(I)
_cod_data_source_file om4001633_si_001.cif
_cod_data_source_block 4b
_cod_original_cell_volume 3737.9(13)
_cod_database_code 4080758

loop_
_space_group_symop_id
_space_group_symop_operation_xyz
1 'x, y, z'
2 '-x, y+1/2, -z+1/2'
3 '-x, -y, -z'
4 'x, -y-1/2, z-1/2'

loop_
_atom_site_label
_atom_site_type_symbol
_atom_site_fract_x
_atom_site_fract_y
_atom_site_fract_z
_atom_site_U_iso_or_equiv
_atom_site_adp_type
_atom_site_occupancy
_atom_site_symmetry_multiplicity
_atom_site_calc_flag
_atom_site_refinement_flags
Ni1 Ni 0.34195(3) 0.40251(3) 0.12958(3) 0.02794(14) Uani 1 1 d .
Ni2 Ni 0.15479(4) 0.89332(3) 0.34906(3) 0.03332(15) Uani 1 1 d .
Cl1 Cl 0.18737(7) 0.38511(7) 0.09876(7) 0.0416(3) Uani 1 1 d .
Cl2 Cl 0.27902(9) 0.85250(8) 0.31200(10) 0.0702(4) Uani 1 1 d .
P1 P 0.37830(7) 0.27690(6) 0.09880(6) 0.0253(2) Uani 1 1 d .
P2 P 0.12159(7) 0.77374(6) 0.39730(6) 0.0260(2) Uani 1 1 d .
C1 C 0.3371(4) 0.5265(3) 0.1595(3) 0.0424(12) Uani 1 1 d .
H1 H 0.291(3) 0.548(2) 0.152(2) 0.020(11) Uiso 1 1 d .
C2 C 0.3985(3) 0.5153(3) 0.1114(3) 0.0426(11) Uani 1 1 d .
H2 H 0.391(2) 0.534(2) 0.056(2) 0.030(11) Uiso 1 1 d .
C3 C 0.4722(3) 0.4626(3) 0.1571(3) 0.0386(11) Uani 1 1 d .
H3 H 0.519(3) 0.445(3) 0.139(3) 0.050(14) Uiso 1 1 d .
C4 C 0.4670(3) 0.4557(2) 0.2424(3) 0.0346(10) Uani 1 1 d .
C5 C 0.5276(3) 0.4194(3) 0.3152(3) 0.0436(11) Uani 1 1 d .
H5 H 0.5861 0.3941 0.3150 0.052 Uiso 1 1 calc R
C6 C 0.5003(3) 0.4212(3) 0.3876(3) 0.0499(12) Uani 1 1 d .
H6 H 0.5421 0.3989 0.4383 0.060 Uiso 1 1 calc R
C7 C 0.4135(4) 0.4546(3) 0.3880(3) 0.0493(12) Uani 1 1 d .
H7 H 0.3959 0.4530 0.4386 0.059 Uiso 1 1 calc R
C8 C 0.3516(3) 0.4904(2) 0.3163(3) 0.0437(11) Uani 1 1 d .
H8 H 0.2914 0.5122 0.3166 0.052 Uiso 1 1 calc R
C9 C 0.3801(3) 0.4933(2) 0.2438(3) 0.0331(9) Uani 1 1 d .
C10 C 0.5156(3) 0.2172(3) 0.2450(3) 0.0483(12) Uani 1 1 d .
H10A H 0.4888 0.1616 0.2453 0.072 Uiso 1 1 calc R
H10B H 0.4824 0.2564 0.2715 0.072 Uiso 1 1 calc R
H10C H 0.5840 0.2166 0.2764 0.072 Uiso 1 1 calc R
C11 C 0.5025(3) 0.2439(2) 0.1540(2) 0.0330(9) Uani 1 1 d .
H11 H 0.5429 0.2946 0.1580 0.040 Uiso 1 1 calc R
C12 C 0.5452(3) 0.1791(2) 0.1086(3) 0.0453(11) Uani 1 1 d .
H12A H 0.6110 0.1666 0.1427 0.068 Uiso 1 1 calc R
H12B H 0.5453 0.2008 0.0535 0.068 Uiso 1 1 calc R
H12C H 0.5066 0.1284 0.1005 0.068 Uiso 1 1 calc R
C13 C 0.2641(3) 0.2764(3) -0.0709(2) 0.0419(11) Uani 1 1 d .
H13A H 0.2348 0.3264 -0.0560 0.063 Uiso 1 1 calc R
H13B H 0.2286 0.2274 -0.0624 0.063 Uiso 1 1 calc R
H13C H 0.2624 0.2794 -0.1303 0.063 Uiso 1 1 calc R
C14 C 0.3681(3) 0.2701(2) -0.0150(2) 0.0322(9) Uani 1 1 d .
H14 H 0.3934 0.2148 -0.0253 0.039 Uiso 1 1 calc R
C15 C 0.4306(3) 0.3373(3) -0.0378(3) 0.0504(12) Uani 1 1 d .
H15A H 0.4318 0.3288 -0.0959 0.076 Uiso 1 1 calc R
H15B H 0.4960 0.3337 0.0009 0.076 Uiso 1 1 calc R
H15C H 0.4039 0.3921 -0.0330 0.076 Uiso 1 1 calc R
C16 C 0.3092(3) 0.1097(2) 0.0861(3) 0.0473(12) Uani 1 1 d .
H16A H 0.3674 0.0866 0.1259 0.071 Uiso 1 1 calc R
H16B H 0.3163 0.1110 0.0293 0.071 Uiso 1 1 calc R
H16C H 0.2542 0.0750 0.0858 0.071 Uiso 1 1 calc R
C17 C 0.2934(3) 0.1978(2) 0.1133(2) 0.0334(9) Uani 1 1 d .
H17 H 0.2296 0.2149 0.0743 0.040 Uiso 1 1 calc R
C18 C 0.2811(3) 0.1990(3) 0.2021(3) 0.0470(12) Uani 1 1 d .
H18A H 0.2224 0.1692 0.2011 0.070 Uiso 1 1 calc R
H18B H 0.2769 0.2565 0.2197 0.070 Uiso 1 1 calc R
H18C H 0.3363 0.1719 0.2421 0.070 Uiso 1 1 calc R
C19 C 0.1640(4) 1.0166(3) 0.3137(3) 0.0482(12) Uani 1 1 d .
H19 H 0.227(3) 1.036(2) 0.308(2) 0.046(12) Uiso 1 1 d .
C20 C 0.1399(4) 1.0115(3) 0.3881(3) 0.0529(14) Uani 1 1 d .
H20 H 0.177(3) 1.027(3) 0.440(3) 0.056(15) Uiso 1 1 d .
C21 C 0.0515(4) 0.9699(3) 0.3695(3) 0.0441(12) Uani 1 1 d .
H21 H 0.022(3) 0.959(2) 0.405(2) 0.032(12) Uiso 1 1 d .
C22 C 0.0097(3) 0.9657(2) 0.2785(3) 0.0343(10) Uani 1 1 d .
C23 C -0.0797(3) 0.9402(2) 0.2273(3) 0.0418(11) Uani 1 1 d .
H23 H -0.1273 0.9216 0.2513 0.050 Uiso 1 1 calc R
C24 C -0.0976(3) 0.9425(2) 0.1408(3) 0.0475(12) Uani 1 1 d .
H24 H -0.1589 0.9269 0.1047 0.057 Uiso 1 1 calc R
C25 C -0.0271(4) 0.9674(3) 0.1062(3) 0.0499(13) Uani 1 1 d .
H25 H -0.0409 0.9678 0.0466 0.060 Uiso 1 1 calc R
C26 C 0.0629(3) 0.9915(2) 0.1559(3) 0.0456(12) Uani 1 1 d .
H26 H 0.1112 1.0066 0.1311 0.055 Uiso 1 1 calc R
C27 C 0.0813(3) 0.9934(2) 0.2435(3) 0.0368(10) Uani 1 1 d .
C28 C 0.1407(3) 0.6675(3) 0.2695(3) 0.0505(12) Uani 1 1 d .
H28A H 0.1092 0.6286 0.2243 0.076 Uiso 1 1 calc R
H28B H 0.1949 0.6399 0.3102 0.076 Uiso 1 1 calc R
H28C H 0.1638 0.7156 0.2452 0.076 Uiso 1 1 calc R
C29 C 0.0697(3) 0.6960(2) 0.3139(2) 0.0326(9) Uani 1 1 d .
H29 H 0.0512 0.6464 0.3416 0.039 Uiso 1 1 calc R
C30 C -0.0210(3) 0.7298(3) 0.2504(3) 0.0504(12) Uani 1 1 d .
H30A H -0.0045 0.7766 0.2199 0.076 Uiso 1 1 calc R
H30B H -0.0657 0.7483 0.2803 0.076 Uiso 1 1 calc R
H30C H -0.0512 0.6860 0.2102 0.076 Uiso 1 1 calc R
C31 C 0.2941(3) 0.7799(3) 0.5319(3) 0.0548(13) Uani 1 1 d .
H31A H 0.2645 0.7866 0.5771 0.082 Uiso 1 1 calc R
H31B H 0.2998 0.8341 0.5073 0.082 Uiso 1 1 calc R
H31C H 0.3579 0.7553 0.5552 0.082 Uiso 1 1 calc R
C32 C 0.2321(3) 0.7231(2) 0.4639(2) 0.0324(9) Uani 1 1 d .
H32 H 0.2711 0.7119 0.4249 0.039 Uiso 1 1 calc R
C33 C 0.2193(3) 0.6385(3) 0.5005(3) 0.0529(13) Uani 1 1 d .
H33A H 0.2819 0.6117 0.5230 0.079 Uiso 1 1 calc R
H33B H 0.1776 0.6038 0.4561 0.079 Uiso 1 1 calc R
H33C H 0.1903 0.6459 0.5460 0.079 Uiso 1 1 calc R
C34 C 0.0704(3) 0.8339(3) 0.5363(3) 0.0579(14) Uani 1 1 d .
H34A H 0.0163 0.8545 0.5537 0.087 Uiso 1 1 calc R
H34B H 0.1075 0.8810 0.5255 0.087 Uiso 1 1 calc R
H34C H 0.1116 0.7993 0.5813 0.087 Uiso 1 1 calc R
C35 C 0.0328(3) 0.7823(3) 0.4556(3) 0.0392(10) Uani 1 1 d .
H35 H -0.0213 0.8153 0.4181 0.047 Uiso 1 1 calc R
C36 C -0.0126(3) 0.7020(3) 0.4741(3) 0.0653(15) Uani 1 1 d .
H36A H 0.0363 0.6680 0.5135 0.098 Uiso 1 1 calc R
H36B H -0.0400 0.6713 0.4214 0.098 Uiso 1 1 calc R
H36C H -0.0634 0.7153 0.4992 0.098 Uiso 1 1 calc R

loop_
_atom_site_aniso_label
_atom_site_aniso_U_11
_atom_site_aniso_U_22
_atom_site_aniso_U_33
_atom_site_aniso_U_23
_atom_site_aniso_U_13
_atom_site_aniso_U_12
Ni1 0.0258(3) 0.0265(3) 0.0307(3) 0.0021(2) 0.0072(2) 0.0020(2)
Ni2 0.0293(3) 0.0237(3) 0.0458(3) 0.0040(2) 0.0097(2) -0.0022(2)
Cl1 0.0257(5) 0.0482(6) 0.0498(7) -0.0066(5) 0.0096(5) 0.0024(5)
Cl2 0.0430(7) 0.0563(8) 0.1266(13) 0.0331(8) 0.0484(8) 0.0121(6)
P1 0.0224(5) 0.0275(5) 0.0251(5) 0.0029(4) 0.0057(4) 0.0015(4)
P2 0.0227(5) 0.0249(5) 0.0288(5) 0.0019(4) 0.0051(4) -0.0002(4)
C1 0.038(3) 0.021(2) 0.063(3) 0.001(2) 0.008(3) 0.006(2)
C2 0.054(3) 0.031(2) 0.047(3) 0.008(2) 0.022(2) -0.004(2)
C3 0.033(3) 0.032(2) 0.051(3) 0.001(2) 0.014(2) -0.002(2)
C4 0.033(2) 0.026(2) 0.042(3) -0.0032(18) 0.008(2) -0.0072(18)
C5 0.035(3) 0.038(2) 0.050(3) 0.000(2) 0.000(2) -0.004(2)
C6 0.056(3) 0.042(3) 0.041(3) 0.003(2) -0.002(2) -0.008(2)
C7 0.069(4) 0.040(3) 0.042(3) -0.007(2) 0.022(3) -0.015(2)
C8 0.048(3) 0.031(2) 0.057(3) -0.012(2) 0.023(2) -0.007(2)
C9 0.031(2) 0.023(2) 0.042(3) -0.0035(18) 0.0061(19) -0.0038(17)
C10 0.046(3) 0.045(3) 0.041(3) 0.006(2) -0.007(2) 0.009(2)
C11 0.022(2) 0.028(2) 0.046(3) 0.0041(18) 0.0057(18) -0.0007(17)
C12 0.028(2) 0.041(3) 0.065(3) 0.001(2) 0.012(2) 0.0060(19)
C13 0.048(3) 0.050(3) 0.024(2) 0.002(2) 0.005(2) 0.008(2)
C14 0.036(2) 0.038(2) 0.026(2) 0.0026(18) 0.0143(18) 0.0036(18)
C15 0.061(3) 0.055(3) 0.046(3) 0.007(2) 0.032(2) -0.005(2)
C16 0.047(3) 0.033(2) 0.065(3) -0.003(2) 0.021(2) -0.009(2)
C17 0.032(2) 0.036(2) 0.031(2) 0.0043(18) 0.0083(19) -0.0057(18)
C18 0.054(3) 0.049(3) 0.044(3) 0.011(2) 0.024(2) -0.004(2)
C19 0.050(3) 0.022(2) 0.069(4) 0.010(2) 0.012(3) -0.004(2)
C20 0.074(4) 0.021(2) 0.048(3) -0.003(2) -0.005(3) -0.001(2)
C21 0.065(3) 0.031(2) 0.041(3) 0.002(2) 0.023(3) 0.017(2)
C22 0.047(3) 0.023(2) 0.036(2) 0.0024(18) 0.018(2) 0.0106(18)
C23 0.039(3) 0.030(2) 0.056(3) 0.012(2) 0.014(2) 0.013(2)
C24 0.051(3) 0.031(2) 0.052(3) 0.005(2) 0.002(2) 0.005(2)
C25 0.079(4) 0.037(3) 0.031(3) 0.003(2) 0.012(3) 0.023(3)
C26 0.060(3) 0.032(2) 0.053(3) 0.014(2) 0.030(3) 0.012(2)
C27 0.045(3) 0.017(2) 0.050(3) 0.0061(18) 0.015(2) 0.0046(18)
C28 0.061(3) 0.047(3) 0.040(3) -0.012(2) 0.009(2) 0.000(2)
C29 0.036(2) 0.022(2) 0.034(2) 0.0036(17) 0.0020(19) -0.0045(17)
C30 0.051(3) 0.043(3) 0.039(3) 0.000(2) -0.015(2) -0.007(2)
C31 0.040(3) 0.052(3) 0.056(3) -0.006(2) -0.011(2) 0.002(2)
C32 0.022(2) 0.034(2) 0.036(2) -0.0007(18) 0.0005(18) 0.0035(17)
C33 0.041(3) 0.047(3) 0.057(3) 0.019(2) -0.006(2) 0.004(2)
C34 0.066(3) 0.079(4) 0.033(3) 0.007(2) 0.022(2) 0.027(3)
C35 0.032(2) 0.046(3) 0.043(3) 0.010(2) 0.015(2) 0.011(2)
C36 0.048(3) 0.067(4) 0.092(4) 0.033(3) 0.038(3) 0.009(3)

loop_
_atom_type_symbol
_atom_type_description
_atom_type_scat_dispersion_real
_atom_type_scat_dispersion_imag
_atom_type_scat_source
C C 0.0033 0.0016 'International Tables Vol C Tables 4.2.6.8 and 6.1.1.4'
H H 0.0000 0.0000 'International Tables Vol C Tables 4.2.6.8 and 6.1.1.4'
P P 0.1023 0.0942 'International Tables Vol C Tables 4.2.6.8 and 6.1.1.4'
Cl Cl 0.1484 0.1585 'International Tables Vol C Tables 4.2.6.8 and 6.1.1.4'
Ni Ni 0.3393 1.1124 'International Tables Vol C Tables 4.2.6.8 and 6.1.1.4'

loop_
_geom_angle_atom_site_label_1
_geom_angle_atom_site_label_2
_geom_angle_atom_site_label_3
_geom_angle
C2 Ni1 C3 39.77(16)
C2 Ni1 C1 39.18(18)
C3 Ni1 C1 65.73(19)
C2 Ni1 Cl1 120.94(14)
C3 Ni1 Cl1 159.36(13)
C1 Ni1 Cl1 94.15(14)
C2 Ni1 P1 130.15(13)
C3 Ni1 P1 102.24(13)
C1 Ni1 P1 167.88(14)
Cl1 Ni1 P1 97.72(4)
C2 Ni1 C9 63.61(17)
C3 Ni1 C9 63.01(16)
C1 Ni1 C9 38.06(16)
Cl1 Ni1 C9 104.38(10)
P1 Ni1 C9 139.08(10)
C2 Ni1 C4 62.83(17)
C3 Ni1 C4 37.56(15)
C1 Ni1 C4 61.99(17)
Cl1 Ni1 C4 137.43(11)
P1 Ni1 C4 109.71(10)
C9 Ni1 C4 35.23(13)
C20 Ni2 C21 40.09(19)
C20 Ni2 C19 39.18(19)
C21 Ni2 C19 65.7(2)
C20 Ni2 Cl2 123.11(17)
C21 Ni2 Cl2 160.15(15)
C19 Ni2 Cl2 94.43(15)
C20 Ni2 P2 130.15(16)
C21 Ni2 P2 102.20(15)
C19 Ni2 P2 167.83(15)
Cl2 Ni2 P2 97.64(5)
C20 Ni2 C27 62.32(17)
C21 Ni2 C27 61.65(16)
C19 Ni2 C27 37.14(16)
Cl2 Ni2 C27 103.00(11)
P2 Ni2 C27 139.53(11)
C20 Ni2 C22 62.44(18)
C21 Ni2 C22 37.02(15)
C19 Ni2 C22 61.42(17)
Cl2 Ni2 C22 134.23(10)
P2 Ni2 C22 110.16(10)
C27 Ni2 C22 34.43(13)
C17 P1 C11 109.66(18)
C17 P1 C14 104.01(17)
C11 P1 C14 104.63(18)
C17 P1 Ni1 112.75(13)
C11 P1 Ni1 114.93(13)
C14 P1 Ni1 110.00(13)
C35 P2 C32 110.28(19)
C35 P2 C29 104.41(19)
C32 P2 C29 103.59(17)
C35 P2 Ni2 113.21(14)
C32 P2 Ni2 110.80(13)
C29 P2 Ni2 113.98(13)
C2 C1 C9 109.9(4)
C2 C1 Ni1 70.1(3)
C9 C1 Ni1 80.8(2)
C2 C1 H1 133(3)
C9 C1 H1 117(3)
Ni1 C1 H1 121(3)
C1 C2 C3 107.2(4)
C1 C2 Ni1 70.7(3)
C3 C2 Ni1 70.3(2)
C1 C2 H2 128(2)
C3 C2 H2 124(2)
Ni1 C2 H2 119(2)
C2 C3 C4 108.5(4)
C2 C3 Ni1 69.9(3)
C4 C3 Ni1 82.1(3)
C2 C3 H3 125(3)
C4 C3 H3 126(3)
Ni1 C3 H3 123(3)
C5 C4 C9 120.3(4)
C5 C4 C3 132.4(4)
C9 C4 C3 107.3(4)
C5 C4 Ni1 132.6(3)
C9 C4 Ni1 71.5(2)
C3 C4 Ni1 60.4(2)
C6 C5 C4 118.2(4)
C6 C5 H5 120.9
C4 C5 H5 120.9
C5 C6 C7 121.5(4)
C5 C6 H6 119.2
C7 C6 H6 119.2
C6 C7 C8 121.4(4)
C6 C7 H7 119.3
C8 C7 H7 119.3
C7 C8 C9 118.0(4)
C7 C8 H8 121.0
C9 C8 H8 121.0
C8 C9 C4 120.5(4)
C8 C9 C1 133.8(4)
C4 C9 C1 105.7(4)
C8 C9 Ni1 128.6(3)
C4 C9 Ni1 73.2(2)
C1 C9 Ni1 61.2(2)
C11 C10 H10A 109.5
C11 C10 H10B 109.5
H10A C10 H10B 109.5
C11 C10 H10C 109.5
H10A C10 H10C 109.5
H10B C10 H10C 109.5
C10 C11 C12 110.4(3)
C10 C11 P1 112.5(3)
C12 C11 P1 116.1(3)
C10 C11 H11 105.7
C12 C11 H11 105.7
P1 C11 H11 105.7
C11 C12 H12A 109.5
C11 C12 H12B 109.5
H12A C12 H12B 109.5
C11 C12 H12C 109.5
H12A C12 H12C 109.5
H12B C12 H12C 109.5
C14 C13 H13A 109.5
C14 C13 H13B 109.5
H13A C13 H13B 109.5
C14 C13 H13C 109.5
H13A C13 H13C 109.5
H13B C13 H13C 109.5
C13 C14 C15 111.2(3)
C13 C14 P1 112.0(3)
C15 C14 P1 109.8(3)
C13 C14 H14 107.9
C15 C14 H14 107.9
P1 C14 H14 107.9
C14 C15 H15A 109.5
C14 C15 H15B 109.5
H15A C15 H15B 109.5
C14 C15 H15C 109.5
H15A C15 H15C 109.5
H15B C15 H15C 109.5
C17 C16 H16A 109.5
C17 C16 H16B 109.5
H16A C16 H16B 109.5
C17 C16 H16C 109.5
H16A C16 H16C 109.5
H16B C16 H16C 109.5
C16 C17 C18 111.4(3)
C16 C17 P1 115.8(3)
C18 C17 P1 113.2(3)
C16 C17 H17 105.1
C18 C17 H17 105.1
P1 C17 H17 105.1
C17 C18 H18A 109.5
C17 C18 H18B 109.5
H18A C18 H18B 109.5
C17 C18 H18C 109.5
H18A C18 H18C 109.5
H18B C18 H18C 109.5
C20 C19 C27 109.0(4)
C20 C19 Ni2 68.8(3)
C27 C19 Ni2 82.7(2)
C20 C19 H19 127(2)
C27 C19 H19 124(2)
Ni2 C19 H19 118(2)
C19 C20 C21 107.3(4)
C19 C20 Ni2 72.1(3)
C21 C20 Ni2 70.5(3)
C19 C20 H20 126(3)
C21 C20 H20 126(3)
Ni2 C20 H20 118(3)
C20 C21 C22 108.7(4)
C20 C21 Ni2 69.5(3)
C22 C21 Ni2 84.2(3)
C20 C21 H21 124(3)
C22 C21 H21 125(3)
Ni2 C21 H21 123(3)
C23 C22 C27 121.3(4)
C23 C22 C21 132.3(4)
C27 C22 C21 106.4(4)
C23 C22 Ni2 133.3(3)
C27 C22 Ni2 72.4(2)
C21 C22 Ni2 58.7(2)
C24 C23 C22 118.4(4)
C24 C23 H23 120.8
C22 C23 H23 120.8
C23 C24 C25 120.6(4)
C23 C24 H24 119.7
C25 C24 H24 119.7
C26 C25 C24 122.0(4)
C26 C25 H25 119.0
C24 C25 H25 119.0
C25 C26 C27 118.4(4)
C25 C26 H26 120.8
C27 C26 H26 120.8
C26 C27 C22 119.2(4)
C26 C27 C19 133.8(4)
C22 C27 C19 107.0(4)
C26 C27 Ni2 130.7(3)
C22 C27 Ni2 73.2(2)
C19 C27 Ni2 60.2(2)
C29 C28 H28A 109.5
C29 C28 H28B 109.5
H28A C28 H28B 109.5
C29 C28 H28C 109.5
H28A C28 H28C 109.5
H28B C28 H28C 109.5
C28 C29 C30 110.7(4)
C28 C29 P2 112.5(3)
C30 C29 P2 110.5(3)
C28 C29 H29 107.6
C30 C29 H29 107.6
P2 C29 H29 107.6
C29 C30 H30A 109.5
C29 C30 H30B 109.5
H30A C30 H30B 109.5
C29 C30 H30C 109.5
H30A C30 H30C 109.5
H30B C30 H30C 109.5
C32 C31 H31A 109.5
C32 C31 H31B 109.5
H31A C31 H31B 109.5
C32 C31 H31C 109.5
H31A C31 H31C 109.5
H31B C31 H31C 109.5
C31 C32 C33 110.9(3)
C31 C32 P2 113.3(3)
C33 C32 P2 116.2(3)
C31 C32 H32 105.1
C33 C32 H32 105.1
P2 C32 H32 105.1
C32 C33 H33A 109.5
C32 C33 H33B 109.5
H33A C33 H33B 109.5
C32 C33 H33C 109.5
H33A C33 H33C 109.5
H33B C33 H33C 109.5
C35 C34 H34A 109.5
C35 C34 H34B 109.5
H34A C34 H34B 109.5
C35 C34 H34C 109.5
H34A C34 H34C 109.5
H34B C34 H34C 109.5
C36 C35 C34 110.3(4)
C36 C35 P2 117.4(3)
C34 C35 P2 112.1(3)
C36 C35 H35 105.3
C34 C35 H35 105.3
P2 C35 H35 105.3
C35 C36 H36A 109.5
C35 C36 H36B 109.5
H36A C36 H36B 109.5
C35 C36 H36C 109.5
H36A C36 H36C 109.5
H36B C36 H36C 109.5

loop_
_geom_bond_atom_site_label_1
_geom_bond_atom_site_label_2
_geom_bond_distance
Ni1 C2 2.058(4)
Ni1 C3 2.063(4)
Ni1 C1 2.066(4)
Ni1 Cl1 2.1823(12)
Ni1 P1 2.1931(11)
Ni1 C9 2.328(4)
Ni1 C4 2.350(4)
Ni2 C20 2.046(5)
Ni2 C21 2.059(4)
Ni2 C19 2.088(4)
Ni2 Cl2 2.1904(13)
Ni2 P2 2.1979(11)
Ni2 C27 2.386(4)
Ni2 C22 2.396(4)
P1 C17 1.847(4)
P1 C11 1.850(4)
P1 C14 1.855(4)
P2 C35 1.846(4)
P2 C32 1.851(4)
P2 C29 1.852(4)
C1 C2 1.383(6)
C1 C9 1.454(6)
C1 H1 0.74(3)
C2 C3 1.401(6)
C2 H2 0.94(4)
C3 C4 1.446(6)
C3 H3 0.88(4)
C4 C5 1.395(6)
C4 C9 1.416(5)
C5 C6 1.376(6)
C5 H5 0.9500
C6 C7 1.383(6)
C6 H6 0.9500
C7 C8 1.386(6)
C7 H7 0.9500
C8 C9 1.389(5)
C8 H8 0.9500
C10 C11 1.526(5)
C10 H10A 0.9800
C10 H10B 0.9800
C10 H10C 0.9800
C11 C12 1.528(5)
C11 H11 1.0000
C12 H12A 0.9800
C12 H12B 0.9800
C12 H12C 0.9800
C13 C14 1.528(5)
C13 H13A 0.9800
C13 H13B 0.9800
C13 H13C 0.9800
C14 C15 1.537(5)
C14 H14 1.0000
C15 H15A 0.9800
C15 H15B 0.9800
C15 H15C 0.9800
C16 C17 1.530(5)
C16 H16A 0.9800
C16 H16B 0.9800
C16 H16C 0.9800
C17 C18 1.540(5)
C17 H17 1.0000
C18 H18A 0.9800
C18 H18B 0.9800
C18 H18C 0.9800
C19 C20 1.387(7)
C19 C27 1.452(6)
C19 H19 1.01(4)
C20 C21 1.407(7)
C20 H20 0.90(4)
C21 C22 1.450(6)
C21 H21 0.85(4)
C22 C23 1.390(6)
C22 C27 1.416(5)
C23 C24 1.382(6)
C23 H23 0.9500
C24 C25 1.384(6)
C24 H24 0.9500
C25 C26 1.383(6)
C25 H25 0.9500
C26 C27 1.398(6)
C26 H26 0.9500
C28 C29 1.516(5)
C28 H28A 0.9800
C28 H28B 0.9800
C28 H28C 0.9800
C29 C30 1.525(5)
C29 H29 1.0000
C30 H30A 0.9800
C30 H30B 0.9800
C30 H30C 0.9800
C31 C32 1.523(5)
C31 H31A 0.9800
C31 H31B 0.9800
C31 H31C 0.9800
C32 C33 1.527(5)
C32 H32 1.0000
C33 H33A 0.9800
C33 H33B 0.9800
C33 H33C 0.9800
C34 C35 1.532(6)
C34 H34A 0.9800
C34 H34B 0.9800
C34 H34C 0.9800
C35 C36 1.528(6)
C35 H35 1.0000
C36 H36A 0.9800
C36 H36B 0.9800
C36 H36C 0.9800
